data_4302972
loop_
_publ_author_name
'Jarl Ivar van der Vlugt'
'Evgeny A. Pidko'
'Dieter Vogt'
'Martin Lutz'
'Anthony L. Spek'

_publ_contact_author_address
; Bijvoet Center for Biomolecular Research
  Crystal and Structural Chemistry
  Utrecht University
  Padualaan 8
  3584 CH Utrecht
  The Netherlands
;
_publ_contact_author_email m.lutz@uu.nl
_publ_contact_author_fax '[+31] 30 2533940'
_publ_contact_author_name 'Martin Lutz'
_publ_contact_author_phone '[+31] 30 2533902'
_publ_section_title
;
CuI Complexes with a Noninnocent PNP Ligand: Selective Dearomatization and
Electrophilic Addition Reactivity
;
_journal_name_full 'Inorganic Chemistry'
_journal_page_first 7513
_journal_page_last 7515
_journal_paper_doi 10.1021/ic901032c
_journal_volume 48
_journal_year 2009
_chemical_formula_moiety 'C25 H46 Cu N O2 P2'
_chemical_formula_sum 'C25 H46 Cu N O2 P2'
_chemical_formula_weight 518.11
_chemical_name_systematic
; 
 ? 
;
_space_group_IT_number 4
_symmetry_cell_setting monoclinic
_symmetry_space_group_name_Hall 'P 2yb'
_symmetry_space_group_name_H-M 'P 1 21 1'
_atom_sites_solution_hydrogens geom
_atom_sites_solution_primary direct
_atom_sites_solution_secondary difmap
_audit_creation_method SHELXL-97
_cell_angle_alpha 90.00
_cell_angle_beta 108.2962(6)
_cell_angle_gamma 90.00
_cell_formula_units_Z 2
_cell_length_a 8.9008(1)
_cell_length_b 14.3010(2)
_cell_length_c 11.2391(1)
_cell_measurement_reflns_used 40933
_cell_measurement_temperature 150(2)
_cell_measurement_theta_max 27.48
_cell_measurement_theta_min 1.02
_cell_volume 1358.31(3)
_computing_cell_refinement HKL2000
_computing_data_collection 'Nonius COLLECT'
_computing_data_reduction 'HKL2000, denzox, Sadabs'
_computing_structure_refinement 'SHELXL-97 (Sheldrick, 1997)'
_computing_structure_solution 'SHELXS-97 (Sheldrick, 1990)'
_diffrn_ambient_temperature 150(2)
_diffrn_measured_fraction_theta_full 0.995
_diffrn_measured_fraction_theta_max 0.995
_diffrn_measurement_device_type 'Nonius KappaCCD'
_diffrn_measurement_method '\f and \w scans'
_diffrn_radiation_monochromator graphite
_diffrn_radiation_source 'rotating anode'
_diffrn_radiation_type MoK\a
_diffrn_radiation_wavelength 0.71073
_diffrn_reflns_av_R_equivalents 0.0336
_diffrn_reflns_av_sigmaI/netI 0.0276
_diffrn_reflns_limit_h_max 11
_diffrn_reflns_limit_h_min -11
_diffrn_reflns_limit_k_max 18
_diffrn_reflns_limit_k_min -18
_diffrn_reflns_limit_l_max 14
_diffrn_reflns_limit_l_min -14
_diffrn_reflns_number 25461
_diffrn_reflns_theta_full 27.49
_diffrn_reflns_theta_max 27.49
_diffrn_reflns_theta_min 2.41
_exptl_absorpt_coefficient_mu 0.942
_exptl_absorpt_correction_T_max 0.93
_exptl_absorpt_correction_T_min 0.72
_exptl_absorpt_correction_type multi-scan
_exptl_absorpt_process_details Sadabs
_exptl_crystal_colour yellow
_exptl_crystal_density_diffrn 1.267
_exptl_crystal_density_method 'not measured'
_exptl_crystal_description plate
_exptl_crystal_F_000 556
_exptl_crystal_size_max 0.30
_exptl_crystal_size_mid 0.30
_exptl_crystal_size_min 0.08
_refine_diff_density_max 0.381
_refine_diff_density_min -0.168
_refine_diff_density_rms 0.041
_refine_ls_abs_structure_details 'Flack H D (1983), Acta Cryst. A39, 876-881'
_refine_ls_abs_structure_Flack -0.004(6)
_refine_ls_extinction_method none
_refine_ls_goodness_of_fit_ref 1.076
_refine_ls_hydrogen_treatment constr
_refine_ls_matrix_type full
_refine_ls_number_parameters 293
_refine_ls_number_reflns 6222
_refine_ls_number_restraints 1
_refine_ls_restrained_S_all 1.076
_refine_ls_R_factor_all 0.0252
_refine_ls_R_factor_gt 0.0227
_refine_ls_shift/su_max 0.002
_refine_ls_shift/su_mean 0.000
_refine_ls_structure_factor_coef Fsqd
_refine_ls_weighting_details 'calc w=1/[\s^2^(Fo^2^)+(0.0256P)^2^+0.2449P] where P=(Fo^2^+2Fc^2^)/3'
_refine_ls_weighting_scheme calc
_refine_ls_wR_factor_gt 0.0535
_refine_ls_wR_factor_ref 0.0547
_reflns_number_gt 5960
_reflns_number_total 6222
_reflns_threshold_expression I>2\s(I)
_cod_data_source_file ic901032c_si_002_2.cif
_cod_data_source_block s3927a
_cod_original_sg_symbol_H-M 'P 21'
_cod_database_code 4302972

loop_
_symmetry_equiv_pos_as_xyz
'x, y, z'
'-x, y+1/2, -z'

loop_
_atom_site_label
_atom_site_type_symbol
_atom_site_fract_x
_atom_site_fract_y
_atom_site_fract_z
_atom_site_U_iso_or_equiv
_atom_site_adp_type
_atom_site_occupancy
_atom_site_symmetry_multiplicity
_atom_site_calc_flag
_atom_site_refinement_flags
_atom_site_disorder_assembly
_atom_site_disorder_group
Cu1 Cu 0.31869(2) 0.396881(12) 0.626065(15) 0.01875(5) Uani 1 1 d . . .
P1 P 0.44736(4) 0.38225(3) 0.83759(3) 0.01656(8) Uani 1 1 d . . .
P2 P 0.11989(5) 0.48420(3) 0.48976(3) 0.01722(8) Uani 1 1 d . . .
O1 O 0.45842(15) 0.33490(9) 0.52760(11) 0.0283(3) Uani 1 1 d . . .
O2 O 0.25831(17) 0.23807(9) 0.50604(13) 0.0345(3) Uani 1 1 d . . .
N1 N 0.25771(17) 0.55857(9) 0.75648(12) 0.0201(3) Uani 1 1 d . . .
C1 C 0.2818(2) 0.53962(11) 0.87748(15) 0.0205(3) Uani 1 1 d . . .
C2 C 0.1766(2) 0.56793(12) 0.93934(16) 0.0261(4) Uani 1 1 d . . .
H2 H 0.1964 0.5544 1.0257 0.031 Uiso 1 1 calc R . .
C3 C 0.0416(2) 0.61659(12) 0.87162(17) 0.0275(4) Uani 1 1 d . . .
H3 H -0.0294 0.6398 0.9124 0.033 Uiso 1 1 calc R . .
C4 C 0.0113(2) 0.63112(12) 0.74411(16) 0.0252(4) Uani 1 1 d . . .
H4 H -0.0827 0.6616 0.6954 0.030 Uiso 1 1 calc R . .
C5 C 0.1229(2) 0.59959(11) 0.68963(15) 0.0196(3) Uani 1 1 d . . .
C6 C 0.4297(2) 0.48400(12) 0.93717(15) 0.0234(3) Uani 1 1 d . . .
H6A H 0.4285 0.4609 1.0199 0.028 Uiso 1 1 calc R . .
H6B H 0.5231 0.5251 0.9508 0.028 Uiso 1 1 calc R . .
C7 C 0.3860(2) 0.27989(12) 0.91768(15) 0.0228(4) Uani 1 1 d . . .
C8 C 0.2184(2) 0.30341(15) 0.91990(19) 0.0336(4) Uani 1 1 d . . .
H8A H 0.1733 0.2489 0.9492 0.050 Uiso 1 1 calc R . .
H8B H 0.1516 0.3202 0.8353 0.050 Uiso 1 1 calc R . .
H8C H 0.2233 0.3562 0.9767 0.050 Uiso 1 1 calc R . .
C9 C 0.4920(3) 0.25959(14) 1.05169(17) 0.0333(4) Uani 1 1 d . . .
H9A H 0.5050 0.3168 1.1020 0.050 Uiso 1 1 calc R . .
H9B H 0.5957 0.2379 1.0500 0.050 Uiso 1 1 calc R . .
H9C H 0.4429 0.2111 1.0888 0.050 Uiso 1 1 calc R . .
C10 C 0.3754(2) 0.19290(12) 0.83530(18) 0.0304(4) Uani 1 1 d . . .
H10A H 0.3291 0.1411 0.8690 0.046 Uiso 1 1 calc R . .
H10B H 0.4816 0.1754 0.8347 0.046 Uiso 1 1 calc R . .
H10C H 0.3086 0.2067 0.7496 0.046 Uiso 1 1 calc R . .
C11 C 0.66738(18) 0.38269(13) 0.86352(14) 0.0224(4) Uani 1 1 d . . .
C12 C 0.7736(2) 0.39893(18) 0.99876(16) 0.0350(4) Uani 1 1 d . . .
H12A H 0.8844 0.4020 1.0009 0.053 Uiso 1 1 calc R . .
H12B H 0.7601 0.3473 1.0518 0.053 Uiso 1 1 calc R . .
H12C H 0.7440 0.4579 1.0299 0.053 Uiso 1 1 calc R . .
C13 C 0.7170(2) 0.29143(13) 0.81516(17) 0.0270(4) Uani 1 1 d . . .
H13A H 0.6454 0.2784 0.7308 0.041 Uiso 1 1 calc R . .
H13B H 0.7117 0.2400 0.8714 0.041 Uiso 1 1 calc R . .
H13C H 0.8255 0.2974 0.8124 0.041 Uiso 1 1 calc R . .
C14 C 0.6901(2) 0.46361(14) 0.78106(18) 0.0315(4) Uani 1 1 d . . .
H14A H 0.8026 0.4694 0.7889 0.047 Uiso 1 1 calc R . .
H14B H 0.6532 0.5220 0.8082 0.047 Uiso 1 1 calc R . .
H14C H 0.6292 0.4512 0.6934 0.047 Uiso 1 1 calc R . .
C15 C 0.0993(2) 0.60366(11) 0.55128(15) 0.0223(3) Uani 1 1 d . . .
H15A H 0.1786 0.6462 0.5353 0.027 Uiso 1 1 calc R . .
H15B H -0.0073 0.6288 0.5070 0.027 Uiso 1 1 calc R . .
C16 C -0.0830(2) 0.42997(12) 0.46265(16) 0.0242(4) Uani 1 1 d . . .
C17 C -0.2198(2) 0.49825(16) 0.4332(2) 0.0459(5) Uani 1 1 d . . .
H17A H -0.2319 0.5284 0.3524 0.069 Uiso 1 1 calc R . .
H17B H -0.1987 0.5459 0.4990 0.069 Uiso 1 1 calc R . .
H17C H -0.3173 0.4647 0.4291 0.069 Uiso 1 1 calc R . .
C18 C -0.0682(2) 0.38043(16) 0.58906(18) 0.0381(5) Uani 1 1 d . . .
H18A H -0.0319 0.4255 0.6578 0.057 Uiso 1 1 calc R . .
H18B H 0.0081 0.3291 0.6021 0.057 Uiso 1 1 calc R . .
H18C H -0.1716 0.3555 0.5869 0.057 Uiso 1 1 calc R . .
C19 C -0.1143(2) 0.35262(14) 0.36471(19) 0.0340(4) Uani 1 1 d . . .
H19A H -0.2083 0.3172 0.3653 0.051 Uiso 1 1 calc R . .
H19B H -0.0227 0.3106 0.3842 0.051 Uiso 1 1 calc R . .
H19C H -0.1318 0.3803 0.2817 0.051 Uiso 1 1 calc R . .
C20 C 0.1558(2) 0.51552(12) 0.33714(15) 0.0233(3) Uani 1 1 d . . .
C21 C 0.0275(3) 0.57803(14) 0.25207(17) 0.0340(4) Uani 1 1 d . . .
H21A H 0.0573 0.5957 0.1783 0.051 Uiso 1 1 calc R . .
H21B H 0.0160 0.6344 0.2980 0.051 Uiso 1 1 calc R . .
H21C H -0.0732 0.5440 0.2254 0.051 Uiso 1 1 calc R . .
C22 C 0.3152(2) 0.56620(15) 0.37306(19) 0.0360(4) Uani 1 1 d . . .
H22A H 0.3450 0.5779 0.2976 0.054 Uiso 1 1 calc R . .
H22B H 0.3961 0.5273 0.4313 0.054 Uiso 1 1 calc R . .
H22C H 0.3065 0.6258 0.4134 0.054 Uiso 1 1 calc R . .
C23 C 0.1730(3) 0.42658(13) 0.26610(17) 0.0321(4) Uani 1 1 d . . .
H23A H 0.0699 0.3956 0.2337 0.048 Uiso 1 1 calc R . .
H23B H 0.2485 0.3841 0.3231 0.048 Uiso 1 1 calc R . .
H23C H 0.2115 0.4432 0.1962 0.048 Uiso 1 1 calc R . .
C24 C 0.3775(2) 0.26349(12) 0.48019(15) 0.0234(3) Uani 1 1 d . . .
C25 C 0.4280(3) 0.20974(15) 0.38182(18) 0.0367(5) Uani 1 1 d . . .
H25A H 0.4164 0.1425 0.3931 0.055 Uiso 1 1 calc R . .
H25B H 0.5389 0.2240 0.3912 0.055 Uiso 1 1 calc R . .
H25C H 0.3613 0.2283 0.2979 0.055 Uiso 1 1 calc R . .

loop_
_atom_site_aniso_label
_atom_site_aniso_U_11
_atom_site_aniso_U_22
_atom_site_aniso_U_33
_atom_site_aniso_U_23
_atom_site_aniso_U_13
_atom_site_aniso_U_12
Cu1 0.02232(10) 0.01817(9) 0.01511(8) -0.00026(8) 0.00494(7) 0.00041(8)
P1 0.01924(19) 0.0162(2) 0.01348(16) -0.00089(15) 0.00402(14) -0.00061(15)
P2 0.0225(2) 0.01410(18) 0.01492(18) 0.00063(15) 0.00568(15) 0.00126(15)
O1 0.0275(7) 0.0312(7) 0.0243(6) -0.0060(5) 0.0055(5) 0.0004(5)
O2 0.0378(8) 0.0341(7) 0.0342(7) 0.0029(6) 0.0153(6) -0.0005(6)
N1 0.0266(7) 0.0148(6) 0.0190(6) -0.0022(5) 0.0072(6) 0.0005(5)
C1 0.0274(9) 0.0148(7) 0.0188(7) -0.0039(6) 0.0065(7) -0.0026(6)
C2 0.0374(10) 0.0224(8) 0.0215(8) -0.0029(7) 0.0134(7) 0.0005(7)
C3 0.0338(10) 0.0232(9) 0.0316(9) -0.0053(7) 0.0190(8) 0.0017(7)
C4 0.0275(9) 0.0205(8) 0.0287(9) -0.0019(7) 0.0103(7) 0.0028(7)
C5 0.0268(9) 0.0112(7) 0.0211(8) -0.0020(6) 0.0080(7) -0.0020(6)
C6 0.0296(9) 0.0213(8) 0.0179(7) -0.0022(7) 0.0052(7) 0.0013(7)
C7 0.0293(10) 0.0194(8) 0.0204(8) 0.0027(7) 0.0090(7) -0.0023(7)
C8 0.0311(10) 0.0387(11) 0.0354(10) 0.0057(9) 0.0166(8) -0.0051(8)
C9 0.0463(12) 0.0299(9) 0.0225(8) 0.0078(8) 0.0091(8) 0.0008(8)
C10 0.0404(11) 0.0205(8) 0.0301(9) -0.0014(7) 0.0109(8) -0.0082(8)
C11 0.0185(8) 0.0260(10) 0.0211(7) -0.0025(7) 0.0039(6) -0.0018(7)
C12 0.0250(8) 0.0471(11) 0.0259(8) -0.0073(10) -0.0023(6) -0.0024(10)
C13 0.0235(9) 0.0303(9) 0.0270(9) -0.0006(7) 0.0076(7) 0.0057(7)
C14 0.0285(10) 0.0294(10) 0.0379(10) -0.0014(8) 0.0125(8) -0.0083(8)
C15 0.0304(10) 0.0171(7) 0.0193(8) 0.0016(6) 0.0077(7) 0.0020(7)
C16 0.0232(9) 0.0216(8) 0.0286(9) -0.0011(6) 0.0093(7) 0.0003(6)
C17 0.0283(11) 0.0347(11) 0.0731(16) 0.0043(11) 0.0135(10) 0.0044(9)
C18 0.0411(11) 0.0434(13) 0.0334(9) 0.0012(9) 0.0168(8) -0.0081(9)
C19 0.0352(11) 0.0312(10) 0.0334(10) -0.0067(8) 0.0075(8) -0.0086(8)
C20 0.0297(9) 0.0233(8) 0.0177(7) 0.0033(7) 0.0088(7) 0.0034(7)
C21 0.0460(12) 0.0351(10) 0.0214(9) 0.0099(8) 0.0114(8) 0.0150(9)
C22 0.0381(11) 0.0435(11) 0.0318(10) 0.0022(9) 0.0185(9) -0.0075(9)
C23 0.0504(12) 0.0290(9) 0.0196(8) 0.0025(7) 0.0147(8) 0.0080(8)
C24 0.0257(9) 0.0233(8) 0.0184(7) 0.0006(7) 0.0026(6) 0.0067(7)
C25 0.0388(12) 0.0394(11) 0.0298(10) -0.0118(9) 0.0080(8) 0.0089(9)

loop_
_atom_type_symbol
_atom_type_description
_atom_type_scat_dispersion_real
_atom_type_scat_dispersion_imag
_atom_type_scat_source
C C 0.0033 0.0016 'International Tables Vol C Tables 4.2.6.8 and 6.1.1.4'
H H 0.0000 0.0000 'International Tables Vol C Tables 4.2.6.8 and 6.1.1.4'
Cu Cu 0.3201 1.2651 'International Tables Vol C Tables 4.2.6.8 and 6.1.1.4'
N N 0.0061 0.0033 'International Tables Vol C Tables 4.2.6.8 and 6.1.1.4'
O O 0.0106 0.0060 'International Tables Vol C Tables 4.2.6.8 and 6.1.1.4'
P P 0.1023 0.0942 'International Tables Vol C Tables 4.2.6.8 and 6.1.1.4'

loop_
_geom_angle_atom_site_label_1
_geom_angle_atom_site_label_2
_geom_angle_atom_site_label_3
_geom_angle
_geom_angle_site_symmetry_1
_geom_angle_site_symmetry_3
_geom_angle_publ_flag
O1 Cu1 P1 108.69(4) . . ?
O1 Cu1 P2 109.60(4) . . ?
P1 Cu1 P2 139.762(15) . . ?
C6 P1 C7 103.09(7) . . ?
C6 P1 C11 100.55(8) . . ?
C7 P1 C11 111.75(8) . . ?
C6 P1 Cu1 116.03(5) . . ?
C7 P1 Cu1 116.02(6) . . ?
C11 P1 Cu1 108.35(5) . . ?
C15 P2 C20 100.51(7) . . ?
C15 P2 C16 103.47(8) . . ?
C20 P2 C16 111.93(8) . . ?
C15 P2 Cu1 113.06(5) . . ?
C20 P2 Cu1 114.60(6) . . ?
C16 P2 Cu1 112.17(5) . . ?
C24 O1 Cu1 102.06(11) . . ?
C5 N1 C1 119.40(14) . . ?
N1 C1 C2 122.11(16) . . ?
N1 C1 C6 113.58(14) . . ?
C2 C1 C6 124.30(15) . . ?
C3 C2 C1 118.29(16) . . ?
C3 C2 H2 120.9 . . ?
C1 C2 H2 120.9 . . ?
C4 C3 C2 119.67(16) . . ?
C4 C3 H3 120.2 . . ?
C2 C3 H3 120.2 . . ?
C3 C4 C5 118.03(16) . . ?
C3 C4 H4 121.0 . . ?
C5 C4 H4 121.0 . . ?
N1 C5 C4 122.20(15) . . ?
N1 C5 C15 114.11(14) . . ?
C4 C5 C15 123.61(15) . . ?
C1 C6 P1 111.75(11) . . ?
C1 C6 H6A 109.3 . . ?
P1 C6 H6A 109.3 . . ?
C1 C6 H6B 109.3 . . ?
P1 C6 H6B 109.3 . . ?
H6A C6 H6B 107.9 . . ?
C9 C7 C10 109.96(15) . . ?
C9 C7 C8 109.05(15) . . ?
C10 C7 C8 108.08(15) . . ?
C9 C7 P1 115.77(12) . . ?
C10 C7 P1 108.25(11) . . ?
C8 C7 P1 105.41(12) . . ?
C7 C8 H8A 109.5 . . ?
C7 C8 H8B 109.5 . . ?
H8A C8 H8B 109.5 . . ?
C7 C8 H8C 109.5 . . ?
H8A C8 H8C 109.5 . . ?
H8B C8 H8C 109.5 . . ?
C7 C9 H9A 109.5 . . ?
C7 C9 H9B 109.5 . . ?
H9A C9 H9B 109.5 . . ?
C7 C9 H9C 109.5 . . ?
H9A C9 H9C 109.5 . . ?
H9B C9 H9C 109.5 . . ?
C7 C10 H10A 109.5 . . ?
C7 C10 H10B 109.5 . . ?
H10A C10 H10B 109.5 . . ?
C7 C10 H10C 109.5 . . ?
H10A C10 H10C 109.5 . . ?
H10B C10 H10C 109.5 . . ?
C13 C11 C12 108.91(15) . . ?
C13 C11 C14 108.72(14) . . ?
C12 C11 C14 109.07(16) . . ?
C13 C11 P1 110.07(11) . . ?
C12 C11 P1 116.10(11) . . ?
C14 C11 P1 103.68(12) . . ?
C11 C12 H12A 109.5 . . ?
C11 C12 H12B 109.5 . . ?
H12A C12 H12B 109.5 . . ?
C11 C12 H12C 109.5 . . ?
H12A C12 H12C 109.5 . . ?
H12B C12 H12C 109.5 . . ?
C11 C13 H13A 109.5 . . ?
C11 C13 H13B 109.5 . . ?
H13A C13 H13B 109.5 . . ?
C11 C13 H13C 109.5 . . ?
H13A C13 H13C 109.5 . . ?
H13B C13 H13C 109.5 . . ?
C11 C14 H14A 109.5 . . ?
C11 C14 H14B 109.5 . . ?
H14A C14 H14B 109.5 . . ?
C11 C14 H14C 109.5 . . ?
H14A C14 H14C 109.5 . . ?
H14B C14 H14C 109.5 . . ?
C5 C15 P2 110.38(11) . . ?
C5 C15 H15A 109.6 . . ?
P2 C15 H15A 109.6 . . ?
C5 C15 H15B 109.6 . . ?
P2 C15 H15B 109.6 . . ?
H15A C15 H15B 108.1 . . ?
C17 C16 C19 111.01(16) . . ?
C17 C16 C18 108.99(17) . . ?
C19 C16 C18 105.85(15) . . ?
C17 C16 P2 115.49(13) . . ?
C19 C16 P2 111.15(12) . . ?
C18 C16 P2 103.63(12) . . ?
C16 C17 H17A 109.5 . . ?
C16 C17 H17B 109.5 . . ?
H17A C17 H17B 109.5 . . ?
C16 C17 H17C 109.5 . . ?
H17A C17 H17C 109.5 . . ?
H17B C17 H17C 109.5 . . ?
C16 C18 H18A 109.5 . . ?
C16 C18 H18B 109.5 . . ?
H18A C18 H18B 109.5 . . ?
C16 C18 H18C 109.5 . . ?
H18A C18 H18C 109.5 . . ?
H18B C18 H18C 109.5 . . ?
C16 C19 H19A 109.5 . . ?
C16 C19 H19B 109.5 . . ?
H19A C19 H19B 109.5 . . ?
C16 C19 H19C 109.5 . . ?
H19A C19 H19C 109.5 . . ?
H19B C19 H19C 109.5 . . ?
C21 C20 C22 109.71(16) . . ?
C21 C20 C23 109.65(15) . . ?
C22 C20 C23 107.14(16) . . ?
C21 C20 P2 113.55(12) . . ?
C22 C20 P2 106.21(12) . . ?
C23 C20 P2 110.34(12) . . ?
C20 C21 H21A 109.5 . . ?
C20 C21 H21B 109.5 . . ?
H21A C21 H21B 109.5 . . ?
C20 C21 H21C 109.5 . . ?
H21A C21 H21C 109.5 . . ?
H21B C21 H21C 109.5 . . ?
C20 C22 H22A 109.5 . . ?
C20 C22 H22B 109.5 . . ?
H22A C22 H22B 109.5 . . ?
C20 C22 H22C 109.5 . . ?
H22A C22 H22C 109.5 . . ?
H22B C22 H22C 109.5 . . ?
C20 C23 H23A 109.5 . . ?
C20 C23 H23B 109.5 . . ?
H23A C23 H23B 109.5 . . ?
C20 C23 H23C 109.5 . . ?
H23A C23 H23C 109.5 . . ?
H23B C23 H23C 109.5 . . ?
O2 C24 O1 123.61(16) . . ?
O2 C24 C25 119.41(17) . . ?
O1 C24 C25 116.92(16) . . ?
C24 C25 H25A 109.5 . . ?
C24 C25 H25B 109.5 . . ?
H25A C25 H25B 109.5 . . ?
C24 C25 H25C 109.5 . . ?
H25A C25 H25C 109.5 . . ?
H25B C25 H25C 109.5 . . ?

loop_
_geom_bond_atom_site_label_1
_geom_bond_atom_site_label_2
_geom_bond_distance
_geom_bond_site_symmetry_2
_geom_bond_publ_flag
Cu1 O1 2.1028(13) . ?
Cu1 P1 2.3017(4) . ?
Cu1 P2 2.3098(4) . ?
P1 C6 1.8722(17) . ?
P1 C7 1.8867(17) . ?
P1 C11 1.8873(15) . ?
P2 C15 1.8735(16) . ?
P2 C20 1.8947(16) . ?
P2 C16 1.9004(18) . ?
O1 C24 1.267(2) . ?
O2 C24 1.239(2) . ?
N1 C5 1.335(2) . ?
N1 C1 1.336(2) . ?
C1 C2 1.391(2) . ?
C1 C6 1.503(2) . ?
C2 C3 1.390(3) . ?
C2 H2 0.9500 . ?
C3 C4 1.388(3) . ?
C3 H3 0.9500 . ?
C4 C5 1.396(2) . ?
C4 H4 0.9500 . ?
C5 C15 1.503(2) . ?
C6 H6A 0.9900 . ?
C6 H6B 0.9900 . ?
C7 C9 1.533(2) . ?
C7 C10 1.536(2) . ?
C7 C8 1.538(3) . ?
C8 H8A 0.9800 . ?
C8 H8B 0.9800 . ?
C8 H8C 0.9800 . ?
C9 H9A 0.9800 . ?
C9 H9B 0.9800 . ?
C9 H9C 0.9800 . ?
C10 H10A 0.9800 . ?
C10 H10B 0.9800 . ?
C10 H10C 0.9800 . ?
C11 C13 1.531(2) . ?
C11 C12 1.535(2) . ?
C11 C14 1.535(3) . ?
C12 H12A 0.9800 . ?
C12 H12B 0.9800 . ?
C12 H12C 0.9800 . ?
C13 H13A 0.9800 . ?
C13 H13B 0.9800 . ?
C13 H13C 0.9800 . ?
C14 H14A 0.9800 . ?
C14 H14B 0.9800 . ?
C14 H14C 0.9800 . ?
C15 H15A 0.9900 . ?
C15 H15B 0.9900 . ?
C16 C17 1.514(3) . ?
C16 C19 1.523(2) . ?
C16 C18 1.556(3) . ?
C17 H17A 0.9800 . ?
C17 H17B 0.9800 . ?
C17 H17C 0.9800 . ?
C18 H18A 0.9800 . ?
C18 H18B 0.9800 . ?
C18 H18C 0.9800 . ?
C19 H19A 0.9800 . ?
C19 H19B 0.9800 . ?
C19 H19C 0.9800 . ?
C20 C21 1.527(2) . ?
C20 C22 1.530(3) . ?
C20 C23 1.535(2) . ?
C21 H21A 0.9800 . ?
C21 H21B 0.9800 . ?
C21 H21C 0.9800 . ?
C22 H22A 0.9800 . ?
C22 H22B 0.9800 . ?
C22 H22C 0.9800 . ?
C23 H23A 0.9800 . ?
C23 H23B 0.9800 . ?
C23 H23C 0.9800 . ?
C24 C25 1.526(2) . ?
C25 H25A 0.9800 . ?
C25 H25B 0.9800 . ?
C25 H25C 0.9800 . ?

loop_
_geom_torsion_atom_site_label_1
_geom_torsion_atom_site_label_2
_geom_torsion_atom_site_label_3
_geom_torsion_atom_site_label_4
_geom_torsion
_geom_torsion_site_symmetry_1
_geom_torsion_site_symmetry_2
_geom_torsion_site_symmetry_3
_geom_torsion_site_symmetry_4
_geom_torsion_publ_flag
O1 Cu1 P1 C6 142.61(8) . . . . ?
P2 Cu1 P1 C6 -18.84(7) . . . . ?
O1 Cu1 P1 C7 -96.13(7) . . . . ?
P2 Cu1 P1 C7 102.42(7) . . . . ?
O1 Cu1 P1 C11 30.48(7) . . . . ?
P2 Cu1 P1 C11 -130.96(6) . . . . ?
O1 Cu1 P2 C15 -132.89(7) . . . . ?
P1 Cu1 P2 C15 28.45(7) . . . . ?
O1 Cu1 P2 C20 -18.50(7) . . . . ?
P1 Cu1 P2 C20 142.84(6) . . . . ?
O1 Cu1 P2 C16 110.57(7) . . . . ?
P1 Cu1 P2 C16 -88.09(6) . . . . ?
P1 Cu1 O1 C24 110.68(10) . . . . ?
P2 Cu1 O1 C24 -81.93(10) . . . . ?
C5 N1 C1 C2 -5.3(2) . . . . ?
C5 N1 C1 C6 173.53(14) . . . . ?
N1 C1 C2 C3 0.7(3) . . . . ?
C6 C1 C2 C3 -177.99(16) . . . . ?
C1 C2 C3 C4 3.4(3) . . . . ?
C2 C3 C4 C5 -3.0(3) . . . . ?
C1 N1 C5 C4 5.8(2) . . . . ?
C1 N1 C5 C15 -171.06(14) . . . . ?
C3 C4 C5 N1 -1.7(2) . . . . ?
C3 C4 C5 C15 174.87(16) . . . . ?
N1 C1 C6 P1 -46.85(17) . . . . ?
C2 C1 C6 P1 131.91(15) . . . . ?
C7 P1 C6 C1 -102.50(13) . . . . ?
C11 P1 C6 C1 142.02(12) . . . . ?
Cu1 P1 C6 C1 25.44(14) . . . . ?
C6 P1 C7 C9 -63.06(15) . . . . ?
C11 P1 C7 C9 44.11(15) . . . . ?
Cu1 P1 C7 C9 168.99(11) . . . . ?
C6 P1 C7 C10 172.99(12) . . . . ?
C11 P1 C7 C10 -79.84(13) . . . . ?
Cu1 P1 C7 C10 45.05(14) . . . . ?
C6 P1 C7 C8 57.53(13) . . . . ?
C11 P1 C7 C8 164.70(11) . . . . ?
Cu1 P1 C7 C8 -70.41(12) . . . . ?
C6 P1 C11 C13 166.96(12) . . . . ?
C7 P1 C11 C13 58.15(13) . . . . ?
Cu1 P1 C11 C13 -70.89(12) . . . . ?
C6 P1 C11 C12 42.69(16) . . . . ?
C7 P1 C11 C12 -66.12(17) . . . . ?
Cu1 P1 C11 C12 164.83(14) . . . . ?
C6 P1 C11 C14 -76.90(12) . . . . ?
C7 P1 C11 C14 174.29(11) . . . . ?
Cu1 P1 C11 C14 45.24(12) . . . . ?
N1 C5 C15 P2 53.40(17) . . . . ?
C4 C5 C15 P2 -123.38(15) . . . . ?
C20 P2 C15 C5 -161.37(12) . . . . ?
C16 P2 C15 C5 82.83(13) . . . . ?
Cu1 P2 C15 C5 -38.75(13) . . . . ?
C15 P2 C16 C17 28.30(17) . . . . ?
C20 P2 C16 C17 -79.08(16) . . . . ?
Cu1 P2 C16 C17 150.47(14) . . . . ?
C15 P2 C16 C19 155.91(12) . . . . ?
C20 P2 C16 C19 48.53(15) . . . . ?
Cu1 P2 C16 C19 -81.91(13) . . . . ?
C15 P2 C16 C18 -90.81(13) . . . . ?
C20 P2 C16 C18 161.81(12) . . . . ?
Cu1 P2 C16 C18 31.36(13) . . . . ?
C15 P2 C20 C21 -55.06(15) . . . . ?
C16 P2 C20 C21 54.22(15) . . . . ?
Cu1 P2 C20 C21 -176.60(12) . . . . ?
C15 P2 C20 C22 65.59(14) . . . . ?
C16 P2 C20 C22 174.87(12) . . . . ?
Cu1 P2 C20 C22 -55.95(13) . . . . ?
C15 P2 C20 C23 -178.62(14) . . . . ?
C16 P2 C20 C23 -69.34(15) . . . . ?
Cu1 P2 C20 C23 59.84(14) . . . . ?
Cu1 O1 C24 O2 -7.87(19) . . . . ?
Cu1 O1 C24 C25 169.32(13) . . . . ?
